data_4062364
loop_
_publ_author_name
'Hillier, Anna C.'
'Sommer, William J.'
'Yong, Ben S.'
'Petersen, Jeffrey L.'
'Cavallo, Luigi'
'Nolan, Steven P.'

_publ_section_title
;
 A Combined Experimental and Theoretical Study Examining the Binding of
 N-Heterocyclic Carbenes (NHC) to the Cp*RuCl (Cp* = \h^5^-C~5~Me~5~) Moiety:
 Insight into Stereoelectronic Differences between Unsaturated and Saturated
 NHC Ligands
;
_journal_issue 21
_journal_name_full Organometallics
_journal_page_first 4322
_journal_page_last 4326
_journal_paper_doi 10.1021/om034016k
_journal_volume 22
_journal_year 2003
_chemical_formula_sum 'C31 H41 Cl N2 Ru'
_chemical_formula_weight 578.18
_space_group_IT_number 14
_symmetry_cell_setting monoclinic
_symmetry_space_group_name_Hall '-P 2ybc'
_symmetry_space_group_name_H-M 'P 1 21/c 1'
_cell_angle_alpha 90.00
_cell_angle_beta 102.6790(10)
_cell_angle_gamma 90.00
_cell_formula_units_Z 4
_cell_length_a 10.8443(5)
_cell_length_b 14.2778(8)
_cell_length_c 19.3782(10)
_cell_measurement_temperature 295(2)
_cell_volume 2927.2(3)
_diffrn_ambient_temperature 295(2)
_exptl_crystal_density_diffrn 1.312
_cod_depositor_comments
;
The following automatic conversions were performed:

'_symmetry_cell_setting' tag value 'Monoclinc' was replaced with
'monoclinic' value.

Automatic conversion script
Id: cif_fix_values 1646 2011-03-28 12:23:43Z adriana 
;
_cod_original_sg_symbol_H-M 'P 21/c'
_cod_database_code 4062364

loop_
_symmetry_equiv_pos_as_xyz
'x, y, z'
'-x, y+1/2, -z+1/2'
'-x, -y, -z'
'x, -y-1/2, z-1/2'

loop_
_atom_site_label
_atom_site_type_symbol
_atom_site_fract_x
_atom_site_fract_y
_atom_site_fract_z
_atom_site_U_iso_or_equiv
_atom_site_adp_type
_atom_site_occupancy
_atom_site_symmetry_multiplicity
_atom_site_calc_flag
_atom_site_refinement_flags
_atom_site_disorder_assembly
_atom_site_disorder_group
Ru1 Ru 0.794610(16) 0.096689(13) 0.118501(9) 0.03608(7) Uani 1 1 d . . .
Cl1 Cl 0.99884(6) 0.02958(5) 0.15428(4) 0.05530(17) Uani 1 1 d . . .
N1 N 0.93109(19) 0.27365(15) 0.18526(11) 0.0485(5) Uani 1 1 d . . .
N2 N 0.80881(18) 0.22415(15) 0.25094(10) 0.0451(5) Uani 1 1 d . . .
C1 C 0.6119(2) 0.1293(2) 0.05202(14) 0.0516(6) Uani 1 1 d . . .
C2 C 0.6986(2) 0.0976(2) 0.01072(13) 0.0510(6) Uani 1 1 d . . .
C3 C 0.7325(2) 0.0025(2) 0.02971(14) 0.0525(6) Uani 1 1 d . . .
C4 C 0.6747(2) -0.0210(2) 0.08578(14) 0.0542(7) Uani 1 1 d . . .
C5 C 0.5998(2) 0.0565(2) 0.09935(13) 0.0520(7) Uani 1 1 d . . .
C6 C 0.5337(3) 0.2168(3) 0.0406(2) 0.0859(11) Uani 1 1 d . . .
H6A H 0.4471 0.2009 0.0207 0.129 Uiso 1 1 calc R . .
H6B H 0.5646 0.2575 0.0087 0.129 Uiso 1 1 calc R . .
H6C H 0.5392 0.2482 0.0850 0.129 Uiso 1 1 calc R . .
C7 C 0.7395(3) 0.1496(3) -0.04751(16) 0.0845(11) Uani 1 1 d . . .
H7A H 0.8280 0.1392 -0.0444 0.127 Uiso 1 1 calc R . .
H7B H 0.7245 0.2153 -0.0431 0.127 Uiso 1 1 calc R . .
H7C H 0.6923 0.1276 -0.0924 0.127 Uiso 1 1 calc R . .
C8 C 0.8183(3) -0.0587(3) -0.0020(2) 0.0864(11) Uani 1 1 d . . .
H8A H 0.8697 -0.0960 0.0345 0.130 Uiso 1 1 calc R . .
H8B H 0.8715 -0.0202 -0.0238 0.130 Uiso 1 1 calc R . .
H8C H 0.7684 -0.0990 -0.0369 0.130 Uiso 1 1 calc R . .
C9 C 0.6866(4) -0.1119(2) 0.1263(2) 0.0872(11) Uani 1 1 d . . .
H9A H 0.6122 -0.1490 0.1099 0.131 Uiso 1 1 calc R . .
H9B H 0.6961 -0.0990 0.1758 0.131 Uiso 1 1 calc R . .
H9C H 0.7593 -0.1455 0.1189 0.131 Uiso 1 1 calc R . .
C10 C 0.5089(3) 0.0551(3) 0.14796(17) 0.0782(10) Uani 1 1 d . . .
H10A H 0.4330 0.0229 0.1253 0.117 Uiso 1 1 calc R . .
H10B H 0.4886 0.1182 0.1585 0.117 Uiso 1 1 calc R . .
H10C H 0.5470 0.0233 0.1910 0.117 Uiso 1 1 calc R . .
C11 C 0.84473(19) 0.20714(16) 0.18933(12) 0.0369(5) Uani 1 1 d . . .
C12 C 0.9469(3) 0.3449(2) 0.24112(17) 0.0696(9) Uani 1 1 d . . .
H12A H 0.9062 0.4033 0.2235 0.083 Uiso 1 1 calc R . .
H12B H 1.0355 0.3565 0.2616 0.083 Uiso 1 1 calc R . .
C13 C 0.8813(3) 0.2988(2) 0.29410(16) 0.0671(8) Uani 1 1 d . . .
H13A H 0.9420 0.2732 0.3340 0.081 Uiso 1 1 calc R . .
H13B H 0.8262 0.3424 0.3111 0.081 Uiso 1 1 calc R . .
C14 C 0.9931(2) 0.28989(18) 0.12795(14) 0.0460(6) Uani 1 1 d . . .
C15 C 1.1197(2) 0.26449(18) 0.13691(15) 0.0513(6) Uani 1 1 d . . .
C16 C 1.1798(3) 0.2873(2) 0.08281(17) 0.0605(8) Uani 1 1 d . . .
H16 H 1.2644 0.2711 0.0879 0.073 Uiso 1 1 calc R . .
C17 C 1.1205(3) 0.3323(2) 0.02275(18) 0.0655(8) Uani 1 1 d . . .
C18 C 0.9955(3) 0.3583(2) 0.01584(17) 0.0648(8) Uani 1 1 d . . .
H18 H 0.9540 0.3894 -0.0248 0.078 Uiso 1 1 calc R . .
C19 C 0.9309(2) 0.33871(18) 0.06864(16) 0.0532(6) Uani 1 1 d . . .
C20 C 1.1914(3) 0.2173(3) 0.20265(18) 0.0760(9) Uani 1 1 d . . .
H20A H 1.2603 0.1821 0.1919 0.114 Uiso 1 1 calc R . .
H20B H 1.1360 0.1758 0.2204 0.114 Uiso 1 1 calc R . .
H20C H 1.2239 0.2637 0.2378 0.114 Uiso 1 1 calc R . .
C21 C 1.1898(4) 0.3545(3) -0.0359(2) 0.1058(14) Uani 1 1 d . . .
H21A H 1.1780 0.3039 -0.0694 0.159 Uiso 1 1 calc R . .
H21B H 1.2783 0.3622 -0.0158 0.159 Uiso 1 1 calc R . .
H21C H 1.1565 0.4112 -0.0594 0.159 Uiso 1 1 calc R . .
C22 C 0.7976(3) 0.3741(2) 0.0629(2) 0.0778(10) Uani 1 1 d . . .
H22A H 0.7484 0.3269 0.0797 0.117 Uiso 1 1 calc R . .
H22B H 0.7602 0.3882 0.0143 0.117 Uiso 1 1 calc R . .
H22C H 0.7995 0.4298 0.0909 0.117 Uiso 1 1 calc R . .
C23 C 0.7212(2) 0.17199(17) 0.28168(12) 0.0406(5) Uani 1 1 d . . .
C24 C 0.7562(3) 0.0869(2) 0.31498(14) 0.0518(6) Uani 1 1 d . . .
C25 C 0.6707(3) 0.0427(2) 0.34845(15) 0.0653(8) Uani 1 1 d . . .
H25 H 0.6922 -0.0150 0.3701 0.078 Uiso 1 1 calc R . .
C26 C 0.5566(3) 0.0813(2) 0.35046(17) 0.0675(9) Uani 1 1 d . . .
C27 C 0.5244(2) 0.1659(2) 0.31831(15) 0.0600(8) Uani 1 1 d . . .
H27 H 0.4470 0.1928 0.3201 0.072 Uiso 1 1 calc R . .
C28 C 0.6051(2) 0.2128(2) 0.28303(13) 0.0479(6) Uani 1 1 d . . .
C29 C 0.8820(3) 0.0428(3) 0.31618(17) 0.0760(10) Uani 1 1 d . . .
H29A H 0.8807 0.0140 0.2712 0.114 Uiso 1 1 calc R . .
H29B H 0.8994 -0.0038 0.3527 0.114 Uiso 1 1 calc R . .
H29C H 0.9466 0.0900 0.3253 0.114 Uiso 1 1 calc R . .
C30 C 0.4653(4) 0.0306(3) 0.3880(2) 0.1148(16) Uani 1 1 d . . .
H30A H 0.4938 -0.0326 0.3985 0.172 Uiso 1 1 calc R . .
H30B H 0.3823 0.0298 0.3579 0.172 Uiso 1 1 calc R . .
H30C H 0.4628 0.0627 0.4312 0.172 Uiso 1 1 calc R . .
C31 C 0.5657(3) 0.3049(2) 0.24697(17) 0.0692(8) Uani 1 1 d . . .
H31A H 0.6024 0.3553 0.2773 0.104 Uiso 1 1 calc R . .
H31B H 0.4752 0.3100 0.2371 0.104 Uiso 1 1 calc R . .
H31C H 0.5942 0.3079 0.2035 0.104 Uiso 1 1 calc R . .

loop_
_atom_site_aniso_label
_atom_site_aniso_U_11
_atom_site_aniso_U_22
_atom_site_aniso_U_33
_atom_site_aniso_U_23
_atom_site_aniso_U_13
_atom_site_aniso_U_12
Ru1 0.04039(10) 0.03620(11) 0.03194(10) -0.00430(8) 0.00858(7) -0.00227(8)
Cl1 0.0544(3) 0.0550(4) 0.0563(4) 0.0028(3) 0.0117(3) 0.0133(3)
N1 0.0570(11) 0.0461(13) 0.0480(12) -0.0179(10) 0.0239(10) -0.0171(10)
N2 0.0536(10) 0.0450(12) 0.0408(11) -0.0136(9) 0.0192(9) -0.0128(9)
C1 0.0473(12) 0.0567(16) 0.0452(14) -0.0096(13) -0.0020(11) -0.0012(12)
C2 0.0559(13) 0.0623(18) 0.0333(12) -0.0024(12) 0.0067(11) -0.0169(13)
C3 0.0578(14) 0.0557(17) 0.0440(14) -0.0203(13) 0.0112(12) -0.0085(13)
C4 0.0618(14) 0.0504(16) 0.0469(15) -0.0038(12) 0.0044(12) -0.0175(13)
C5 0.0472(12) 0.0689(19) 0.0396(14) -0.0126(13) 0.0087(11) -0.0146(13)
C6 0.0599(17) 0.086(3) 0.098(3) -0.008(2) -0.0137(17) 0.0159(17)
C7 0.105(3) 0.102(3) 0.0446(17) 0.0105(18) 0.0126(17) -0.027(2)
C8 0.082(2) 0.094(3) 0.084(2) -0.048(2) 0.0211(19) 0.001(2)
C9 0.110(3) 0.060(2) 0.087(3) 0.0071(18) 0.011(2) -0.0277(19)
C10 0.0579(16) 0.117(3) 0.065(2) -0.025(2) 0.0248(15) -0.0347(18)
C11 0.0379(10) 0.0372(12) 0.0364(11) -0.0020(10) 0.0101(9) 0.0014(9)
C12 0.0837(19) 0.064(2) 0.072(2) -0.0336(16) 0.0417(17) -0.0346(16)
C13 0.0795(18) 0.068(2) 0.0620(18) -0.0309(16) 0.0326(15) -0.0302(16)
C14 0.0505(12) 0.0386(13) 0.0543(15) -0.0095(12) 0.0236(11) -0.0124(11)
C15 0.0501(13) 0.0428(15) 0.0631(17) -0.0102(13) 0.0169(12) -0.0106(11)
C16 0.0545(14) 0.0502(17) 0.086(2) -0.0119(16) 0.0361(15) -0.0082(13)
C17 0.084(2) 0.0459(17) 0.081(2) -0.0047(16) 0.0494(18) -0.0132(15)
C18 0.086(2) 0.0491(17) 0.0664(19) 0.0098(15) 0.0314(16) -0.0027(15)
C19 0.0588(14) 0.0393(14) 0.0676(18) -0.0011(13) 0.0272(14) -0.0028(12)
C20 0.0559(15) 0.088(3) 0.081(2) -0.005(2) 0.0069(15) -0.0093(16)
C21 0.140(3) 0.087(3) 0.121(3) 0.010(3) 0.093(3) -0.006(3)
C22 0.0666(18) 0.068(2) 0.103(3) 0.020(2) 0.0270(18) 0.0139(16)
C23 0.0463(11) 0.0450(14) 0.0336(12) -0.0079(10) 0.0153(10) -0.0052(10)
C24 0.0639(15) 0.0562(17) 0.0381(13) -0.0024(12) 0.0171(12) 0.0060(13)
C25 0.098(2) 0.0557(19) 0.0503(16) 0.0081(14) 0.0332(16) -0.0023(17)
C26 0.082(2) 0.072(2) 0.0591(18) -0.0089(16) 0.0388(16) -0.0182(17)
C27 0.0511(13) 0.078(2) 0.0575(17) -0.0164(16) 0.0256(13) -0.0053(14)
C28 0.0501(12) 0.0533(16) 0.0415(13) -0.0093(12) 0.0129(11) 0.0016(12)
C29 0.087(2) 0.087(3) 0.0577(19) 0.0148(17) 0.0247(16) 0.0357(19)
C30 0.135(3) 0.115(4) 0.122(4) 0.000(3) 0.088(3) -0.036(3)
C31 0.0780(18) 0.065(2) 0.0659(19) -0.0012(16) 0.0173(16) 0.0179(16)

loop_
_geom_bond_atom_site_label_1
_geom_bond_atom_site_label_2
_geom_bond_distance
_geom_bond_site_symmetry_2
_geom_bond_publ_flag
Ru1 C11 2.083(2) . ?
Ru1 C2 2.119(2) . ?
Ru1 C4 2.135(3) . ?
Ru1 C5 2.141(2) . ?
Ru1 C1 2.164(2) . ?
Ru1 C3 2.171(2) . ?
Ru1 Cl1 2.3727(6) . ?
N1 C11 1.348(3) . ?
N1 C14 1.438(3) . ?
N1 C12 1.468(3) . ?
N2 C11 1.357(3) . ?
N2 C23 1.436(3) . ?
N2 C13 1.471(3) . ?
C1 C5 1.411(4) . ?
C1 C2 1.435(4) . ?
C1 C6 1.500(4) . ?
C2 C3 1.434(4) . ?
C2 C7 1.497(4) . ?
C3 C4 1.409(4) . ?
C3 C8 1.502(4) . ?
C4 C5 1.430(4) . ?
C4 C9 1.506(4) . ?
C5 C10 1.506(3) . ?
C12 C13 1.521(4) . ?
C14 C19 1.386(4) . ?
C14 C15 1.393(3) . ?
C15 C16 1.390(4) . ?
C15 C20 1.499(4) . ?
C16 C17 1.361(4) . ?
C17 C18 1.384(4) . ?
C17 C21 1.527(4) . ?
C18 C19 1.389(4) . ?
C19 C22 1.512(4) . ?
C23 C24 1.389(4) . ?
C23 C28 1.392(3) . ?
C24 C25 1.394(4) . ?
C24 C29 1.498(4) . ?
C25 C26 1.363(4) . ?
C26 C27 1.369(4) . ?
C26 C30 1.533(4) . ?
C27 C28 1.394(4) . ?
C28 C31 1.506(4) . ?
